data_4020209
loop_
_publ_author_name
'Eric J. Stoner'
'Michael S. Allen'
'Alan C. Christesen'
'Rodger F. Henry'
'L. Steven Hollis'
'Robert Keyes'
'Ian Marsden'
'Tamara C. Rehm'
'Sandeep G. Shiroor'
'Niru B. Soni'
'Kent D. Stewart'

_journal_name_full 'Journal of Organic Chemistry'
_journal_page_first 3332
_journal_page_last 3335
_journal_paper_doi 10.1021/jo0500131
_journal_volume 70
_journal_year 2005
_chemical_absolute_configuration syn
_chemical_formula_moiety 'C38 H48 N4 O7'
_chemical_formula_sum 'C38 H48 N4 O7'
_chemical_formula_weight 672.80
_space_group_IT_number 19
_symmetry_cell_setting orthorhombic
_symmetry_space_group_name_Hall 'P 2ac 2ab'
_symmetry_space_group_name_H-M 'P 21 21 21'
_cell_angle_alpha 90.00
_cell_angle_beta 90.00
_cell_angle_gamma 90.00
_cell_formula_units_Z 4
_cell_length_a 11.8288(3)
_cell_length_b 17.1521(4)
_cell_length_c 17.8083(5)
_cell_measurement_temperature 293(2)
_cell_volume 3613.10(16)
_diffrn_ambient_temperature 293(2)
_exptl_crystal_density_diffrn 1.237
_cod_database_code 4020209

loop_
_symmetry_equiv_pos_as_xyz
'x, y, z'
'-x+1/2, -y, z+1/2'
'-x, y+1/2, -z+1/2'
'x+1/2, -y+1/2, -z'

loop_
_atom_site_label
_atom_site_type_symbol
_atom_site_fract_x
_atom_site_fract_y
_atom_site_fract_z
_atom_site_U_iso_or_equiv
_atom_site_adp_type
_atom_site_occupancy
_atom_site_symmetry_multiplicity
_atom_site_calc_flag
_atom_site_refinement_flags
_atom_site_disorder_assembly
_atom_site_disorder_group
O3 O 0.98704(18) 0.98431(12) 0.80235(13) 0.0338(5) Uani 1 1 d . . .
O1 O 0.95714(17) 1.01092(13) 1.00565(12) 0.0334(5) Uani 1 1 d . . .
O6 O 1.04308(19) 0.79828(13) 0.71094(12) 0.0355(5) Uani 1 1 d . . .
O2 O 0.6498(2) 0.86564(13) 1.07677(12) 0.0374(6) Uani 1 1 d . . .
O7 O 1.1553(2) 0.69723(14) 0.74350(14) 0.0438(6) Uani 1 1 d . . .
O5 O 0.9084(2) 0.74570(15) 0.96155(13) 0.0442(6) Uani 1 1 d . . .
N2 N 1.0510(2) 0.76618(16) 0.83108(15) 0.0305(6) Uani 1 1 d . . .
C20 C 0.6447(3) 0.89325(19) 0.99905(18) 0.0301(7) Uani 1 1 d . . .
C24 C 1.0037(3) 1.1588(2) 1.2339(2) 0.0414(9) Uani 1 1 d . . .
O4 O 1.1413(2) 1.03983(17) 0.85359(16) 0.0580(8) Uani 1 1 d . . .
C13 C 0.7261(3) 0.91266(19) 1.12072(19) 0.0341(8) Uani 1 1 d . . .
H13A H 0.7836 0.8803 1.1438 0.041 Uiso 1 1 calc R . .
H13B H 0.6853 0.9399 1.1600 0.041 Uiso 1 1 calc R . .
C14 C 0.7926(2) 0.99004(17) 0.92967(17) 0.0260(7) Uani 1 1 d . . .
C15 C 0.7624(2) 0.93190(18) 0.99011(17) 0.0264(7) Uani 1 1 d . . .
H15 H 0.8177 0.8895 0.9867 0.032 Uiso 1 1 calc R . .
C37 C 0.9558(3) 0.81937(17) 0.82904(17) 0.0279(7) Uani 1 1 d . . .
H37 H 0.9658 0.8590 0.8681 0.033 Uiso 1 1 calc R . .
C38 C 0.9765(3) 0.85788(18) 0.74998(18) 0.0314(7) Uani 1 1 d . . .
C30 C 0.9399(3) 1.04284(19) 1.13550(17) 0.0313(7) Uani 1 1 d . . .
C11 C 0.8254(3) 0.75897(17) 0.92401(18) 0.0297(7) Uani 1 1 d . . .
C21 C 0.9532(3) 1.08189(18) 0.89168(19) 0.0344(8) Uani 1 1 d . . .
H21 H 0.8988 1.1028 0.8554 0.041 Uiso 1 1 calc R . .
C22 C 0.8906(3) 1.02690(18) 0.94295(17) 0.0286(7) Uani 1 1 d . . .
C40 C 1.0898(3) 0.74783(19) 0.76245(19) 0.0339(8) Uani 1 1 d . . .
C31 C 0.8978(3) 1.1201(2) 1.1316(2) 0.0381(8) Uani 1 1 d . . .
H31 H 0.8465 1.1317 1.0936 0.046 Uiso 1 1 calc R . .
C16 C 0.9067(3) 0.98439(18) 1.07604(18) 0.0300(7) Uani 1 1 d . . .
H16 H 0.9416 0.9344 1.0891 0.036 Uiso 1 1 calc R . .
C17 C 0.7799(3) 0.97062(18) 1.06657(17) 0.0284(7) Uani 1 1 d . . .
H17 H 0.7393 1.0204 1.0684 0.034 Uiso 1 1 calc R . .
C33 C 1.0402(3) 1.03486(19) 0.84863(19) 0.0351(8) Uani 1 1 d . . .
C34 C 1.0542(3) 0.92968(19) 0.75849(18) 0.0343(8) Uani 1 1 d . . .
H34 H 1.1214 0.9149 0.7874 0.041 Uiso 1 1 calc R . .
C18 C 0.7208(3) 1.0043(2) 0.86068(19) 0.0379(8) Uani 1 1 d . . .
H18A H 0.6553 1.0341 0.8743 0.057 Uiso 1 1 calc R . .
H18B H 0.6974 0.9552 0.8399 0.057 Uiso 1 1 calc R . .
H18C H 0.7641 1.0325 0.8241 0.057 Uiso 1 1 calc R . .
C7 C 0.6275(3) 0.82143(19) 0.94943(18) 0.0319(8) Uani 1 1 d . . .
H7A H 0.6331 0.8379 0.8974 0.038 Uiso 1 1 calc R . .
H7B H 0.5511 0.8027 0.9572 0.038 Uiso 1 1 calc R . .
C8 C 0.7084(3) 0.75275(19) 0.96090(19) 0.0333(7) Uani 1 1 d . . .
H8 H 0.7217 0.7491 1.0151 0.040 Uiso 1 1 calc R . .
C39 C 0.8730(3) 0.8749(2) 0.70324(19) 0.0417(9) Uani 1 1 d . . .
H39A H 0.8958 0.8898 0.6535 0.063 Uiso 1 1 calc R . .
H39B H 0.8310 0.9167 0.7258 0.063 Uiso 1 1 calc R . .
H39C H 0.8265 0.8291 0.7006 0.063 Uiso 1 1 calc R . .
C25 C 1.0473(3) 1.0843(2) 1.24296(19) 0.0413(9) Uani 1 1 d . . .
C19 C 0.5443(3) 0.9482(2) 0.9922(2) 0.0393(8) Uani 1 1 d . . .
H19A H 0.4790 0.9246 1.0148 0.059 Uiso 1 1 calc R . .
H19B H 0.5293 0.9583 0.9401 0.059 Uiso 1 1 calc R . .
H19C H 0.5611 0.9963 1.0173 0.059 Uiso 1 1 calc R . .
C12 C 0.8394(3) 0.77818(18) 0.84071(18) 0.0314(7) Uani 1 1 d . . .
H12 H 0.7787 0.8136 0.8252 0.038 Uiso 1 1 calc R . .
C32 C 1.0137(3) 1.0254(2) 1.1918(2) 0.0398(8) Uani 1 1 d . . .
H32 H 1.0419 0.9750 1.1966 0.048 Uiso 1 1 calc R . .
N1 N 0.9261(3) 1.17676(17) 1.17803(17) 0.0441(8) Uani 1 1 d . . .
C9 C 0.6511(4) 0.6759(2) 0.9377(3) 0.0556(11) Uani 1 1 d . . .
H9A H 0.6267 0.6794 0.8864 0.083 Uiso 1 1 calc R . .
H9B H 0.5869 0.6665 0.9695 0.083 Uiso 1 1 calc R . .
H9C H 0.7040 0.6337 0.9428 0.083 Uiso 1 1 calc R . .
C26 C 1.1278(3) 1.0708(3) 1.3014(2) 0.0570(11) Uani 1 1 d . . .
H26 H 1.1578 1.0213 1.3085 0.068 Uiso 1 1 calc R . .
C27 C 1.1167(4) 1.2061(3) 1.3363(2) 0.0597(12) Uani 1 1 d . . .
H27 H 1.1404 1.2465 1.3673 0.072 Uiso 1 1 calc R . .
C28 C 1.1605(3) 1.1314(3) 1.3469(2) 0.0609(13) Uani 1 1 d . . .
H28 H 1.2124 1.1225 1.3852 0.073 Uiso 1 1 calc R . .
C29 C 1.0402(4) 1.2206(2) 1.2814(2) 0.0534(11) Uani 1 1 d . . .
H29 H 1.0117 1.2706 1.2749 0.064 Uiso 1 1 calc R . .
C10 C 0.8309(3) 0.7018(2) 0.7947(2) 0.0496(10) Uani 1 1 d . . .
H10A H 0.8776 0.6625 0.8173 0.074 Uiso 1 1 calc R . .
H10B H 0.8559 0.7112 0.7442 0.074 Uiso 1 1 calc R . .
H10C H 0.7538 0.6843 0.7940 0.074 Uiso 1 1 calc R . .
C35 C 1.1640(4) 0.9265(3) 0.6331(3) 0.0681(13) Uani 1 1 d . . .
H35A H 1.2255 0.9030 0.6601 0.102 Uiso 1 1 calc R . .
H35B H 1.1935 0.9608 0.5953 0.102 Uiso 1 1 calc R . .
H35C H 1.1194 0.8866 0.6097 0.102 Uiso 1 1 calc R . .
C36 C 1.0913(4) 0.9723(2) 0.6869(2) 0.0491(10) Uani 1 1 d . . .
H36A H 1.0240 0.9892 0.6603 0.059 Uiso 1 1 calc R . .
H36B H 1.1325 1.0188 0.7015 0.059 Uiso 1 1 calc R . .
C23 C 1.0072(3) 1.1510(2) 0.9328(2) 0.0486(10) Uani 1 1 d . . .
H23A H 1.0623 1.1321 0.9680 0.073 Uiso 1 1 calc R . .
H23B H 0.9498 1.1795 0.9591 0.073 Uiso 1 1 calc R . .
H23C H 1.0434 1.1846 0.8970 0.073 Uiso 1 1 calc R . .
C1 C 0.6577(4) 0.1931(2) 0.9628(2) 0.0500(10) Uani 1 1 d . . .
C2 C 0.6790(5) 0.2378(3) 0.8963(3) 0.0864(16) Uani 1 1 d . . .
H2A H 0.6225 0.2261 0.8593 0.130 Uiso 1 1 calc R . .
H2B H 0.7523 0.2248 0.8768 0.130 Uiso 1 1 calc R . .
H2C H 0.6765 0.2923 0.9082 0.130 Uiso 1 1 calc R . .
N4 N 0.6389(5) 0.1583(3) 1.0138(2) 0.0959(16) Uani 1 1 d . . .
N3 N 0.4520(6) 0.1169(3) 0.8120(4) 0.133(2) Uani 1 1 d . . .
C5 C 0.3371(5) 0.1618(4) 0.9249(3) 0.0940(18) Uani 1 1 d . . .
H5A H 0.2859 0.1211 0.9393 0.141 Uiso 1 1 calc R . .
H5B H 0.2951 0.2082 0.9132 0.141 Uiso 1 1 calc R . .
H5C H 0.3883 0.1723 0.9655 0.141 Uiso 1 1 calc R . .
C6 C 0.3991(5) 0.1381(3) 0.8611(3) 0.0800(15) Uani 1 1 d . . .
H1 H 1.065(3) 0.7371(19) 0.8692(19) 0.028(9) Uiso 1 1 d . . .

loop_
_atom_site_aniso_label
_atom_site_aniso_U_11
_atom_site_aniso_U_22
_atom_site_aniso_U_33
_atom_site_aniso_U_23
_atom_site_aniso_U_13
_atom_site_aniso_U_12
O3 0.0358(12) 0.0259(12) 0.0398(13) -0.0017(10) 0.0055(10) 0.0007(10)
O1 0.0238(10) 0.0445(13) 0.0317(12) -0.0007(10) 0.0018(10) -0.0036(10)
O6 0.0450(13) 0.0338(12) 0.0278(12) -0.0034(10) 0.0021(11) 0.0109(11)
O2 0.0412(12) 0.0427(13) 0.0283(12) -0.0001(11) 0.0024(11) -0.0199(11)
O7 0.0484(14) 0.0358(13) 0.0473(15) -0.0035(12) 0.0077(13) 0.0140(13)
O5 0.0387(13) 0.0543(16) 0.0397(13) 0.0093(12) -0.0035(12) 0.0092(13)
N2 0.0326(14) 0.0329(15) 0.0262(15) 0.0078(13) 0.0016(13) 0.0086(13)
C20 0.0274(16) 0.0326(17) 0.0303(17) 0.0009(14) 0.0029(14) -0.0054(14)
C24 0.0348(18) 0.054(2) 0.035(2) -0.0074(18) 0.0051(16) -0.0178(17)
O4 0.0355(15) 0.0675(19) 0.0709(18) -0.0280(16) 0.0119(14) -0.0131(14)
C13 0.0384(19) 0.0304(17) 0.0336(18) 0.0012(15) -0.0022(15) -0.0076(15)
C14 0.0254(15) 0.0228(15) 0.0299(16) -0.0024(14) 0.0030(13) 0.0025(13)
C15 0.0250(16) 0.0254(16) 0.0287(17) -0.0012(14) -0.0025(13) 0.0043(13)
C37 0.0298(16) 0.0266(16) 0.0272(16) -0.0023(13) -0.0019(14) 0.0019(14)
C38 0.0358(18) 0.0303(17) 0.0281(16) -0.0040(14) -0.0003(15) 0.0055(15)
C30 0.0263(16) 0.0391(18) 0.0285(17) -0.0002(15) 0.0022(14) -0.0064(15)
C11 0.0392(19) 0.0165(15) 0.0334(17) -0.0035(14) -0.0033(16) 0.0003(14)
C21 0.0339(17) 0.0298(17) 0.0395(19) 0.0003(15) 0.0086(16) -0.0025(15)
C22 0.0307(17) 0.0273(17) 0.0277(17) -0.0023(13) 0.0030(13) 0.0009(14)
C40 0.0374(17) 0.0277(17) 0.0367(18) 0.0001(16) 0.0029(15) -0.0013(17)
C31 0.0344(18) 0.039(2) 0.041(2) -0.0030(17) -0.0033(16) -0.0061(16)
C16 0.0295(16) 0.0292(17) 0.0314(16) 0.0007(15) -0.0025(14) -0.0019(14)
C17 0.0306(16) 0.0253(16) 0.0293(16) -0.0012(14) 0.0001(14) -0.0028(14)
C33 0.039(2) 0.0299(17) 0.0360(18) 0.0008(15) 0.0036(16) -0.0071(16)
C34 0.0392(18) 0.0339(18) 0.0299(17) 0.0029(15) 0.0044(15) 0.0052(16)
C18 0.0356(18) 0.042(2) 0.0362(18) 0.0032(17) -0.0043(16) -0.0048(16)
C7 0.0286(17) 0.0365(18) 0.0307(18) -0.0037(14) 0.0028(13) -0.0077(15)
C8 0.0355(18) 0.0296(17) 0.0349(18) -0.0005(15) 0.0022(15) -0.0038(16)
C39 0.049(2) 0.046(2) 0.0301(17) 0.0013(16) -0.0044(16) 0.0083(17)
C25 0.0345(18) 0.055(2) 0.0338(19) -0.0027(17) 0.0006(16) -0.0144(18)
C19 0.0277(17) 0.041(2) 0.049(2) -0.0067(17) 0.0066(16) -0.0007(16)
C12 0.0326(17) 0.0294(17) 0.0322(18) -0.0052(14) -0.0001(15) 0.0021(14)
C32 0.0333(18) 0.044(2) 0.042(2) 0.0042(17) -0.0015(16) -0.0076(16)
N1 0.0471(18) 0.0375(17) 0.0477(18) -0.0097(15) 0.0007(15) -0.0068(14)
C9 0.057(2) 0.0292(19) 0.081(3) -0.007(2) 0.012(2) -0.0096(19)
C26 0.045(2) 0.081(3) 0.045(2) -0.005(2) -0.0093(19) -0.011(2)
C27 0.058(3) 0.081(3) 0.041(2) -0.016(2) 0.005(2) -0.037(2)
C28 0.041(2) 0.107(4) 0.035(2) -0.006(2) -0.0079(18) -0.031(3)
C29 0.059(2) 0.060(3) 0.042(2) -0.0140(19) 0.012(2) -0.025(2)
C10 0.054(2) 0.048(2) 0.046(2) -0.0107(19) 0.0047(19) -0.017(2)
C35 0.090(3) 0.060(3) 0.054(3) 0.002(2) 0.026(3) -0.003(3)
C36 0.063(2) 0.043(2) 0.041(2) 0.0075(18) 0.0142(19) 0.0003(19)
C23 0.056(2) 0.0338(19) 0.056(2) -0.0080(19) 0.0134(19) -0.0120(18)
C1 0.056(2) 0.053(2) 0.041(2) -0.002(2) 0.001(2) 0.019(2)
C2 0.091(4) 0.096(4) 0.072(3) 0.024(3) 0.016(3) 0.013(3)
N4 0.166(5) 0.068(3) 0.054(3) 0.013(2) 0.013(3) 0.030(3)
N3 0.185(6) 0.070(3) 0.143(5) -0.023(3) 0.059(5) -0.012(4)
C5 0.089(4) 0.099(4) 0.094(4) -0.013(4) 0.015(4) -0.024(3)
C6 0.102(4) 0.050(3) 0.088(4) -0.011(3) 0.017(3) -0.016(3)

loop_
_geom_bond_atom_site_label_1
_geom_bond_atom_site_label_2
_geom_bond_distance
_geom_bond_site_symmetry_2
_geom_bond_publ_flag
O3 C33 1.352(4) . ?
O3 C34 1.456(4) . ?
O1 C22 1.393(4) . ?
O1 C16 1.461(4) . ?
O6 C40 1.376(4) . ?
O6 C38 1.466(4) . ?
O2 C13 1.442(4) . ?
O2 C20 1.464(4) . ?
O7 C40 1.212(4) . ?
O5 C11 1.209(4) . ?
N2 C40 1.343(4) . ?
N2 C37 1.450(4) . ?
C20 C19 1.521(5) . ?
C20 C7 1.530(5) . ?
C20 C15 1.550(4) . ?
C24 C25 1.387(5) . ?
C24 N1 1.388(5) . ?
C24 C29 1.423(5) . ?
O4 C33 1.202(4) . ?
C13 C17 1.524(4) . ?
C14 C22 1.342(4) . ?
C14 C15 1.510(4) . ?
C14 C18 1.513(4) . ?
C15 C17 1.529(4) . ?
C37 C12 1.561(4) . ?
C37 C38 1.574(4) . ?
C38 C39 1.509(5) . ?
C38 C34 1.544(5) . ?
C30 C32 1.362(5) . ?
C30 C31 1.418(5) . ?
C30 C16 1.510(4) . ?
C11 C12 1.528(5) . ?
C11 C8 1.536(5) . ?
C21 C22 1.507(4) . ?
C21 C33 1.516(5) . ?
C21 C23 1.532(5) . ?
C31 N1 1.319(4) . ?
C16 C17 1.527(4) . ?
C34 C36 1.534(5) . ?
C7 C8 1.531(5) . ?
C8 C9 1.539(5) . ?
C25 C32 1.418(5) . ?
C25 C26 1.429(5) . ?
C12 C10 1.549(5) . ?
C26 C28 1.373(6) . ?
C27 C29 1.355(6) . ?
C27 C28 1.395(7) . ?
C35 C36 1.509(6) . ?
C1 N4 1.111(5) . ?
C1 C2 1.432(6) . ?
N3 C6 1.136(7) . ?
C5 C6 1.411(8) . ?

loop_
_cod_related_entry_id
_cod_related_entry_database
_cod_related_entry_code
1 ChemSpider 21176528
